data_4023857
loop_
_publ_author_name
'Jing-Yu Wu'
'Zhi-Bin Luo'
'Li-Xin Dai'
'Xue-Long Hou'

_publ_section_title
;
 Tributylphosphine-Catalyzed Cycloaddition of Aziridines
 with Carbon Disulfide and Isothiocyanate
;
_journal_name_full 'Journal of Organic Chemistry'
_journal_page_first 9137
_journal_page_last 9139
_journal_paper_doi 10.1021/jo801703h
_journal_volume 73
_journal_year 2008
_chemical_formula_sum 'C14 H17 N O2 S3'
_chemical_formula_weight 327.47
_chemical_name_systematic
; 
 ? 
;
_space_group_IT_number 2
_symmetry_cell_setting triclinic
_symmetry_space_group_name_Hall '-P 1'
_symmetry_space_group_name_H-M 'P -1'
_atom_sites_solution_hydrogens geom
_atom_sites_solution_primary direct
_atom_sites_solution_secondary difmap
_audit_creation_method SHELXL-97
_cell_angle_alpha 101.895(2)
_cell_angle_beta 93.023(2)
_cell_angle_gamma 107.367(2)
_cell_formula_units_Z 2
_cell_length_a 8.7960(11)
_cell_length_b 9.6353(12)
_cell_length_c 9.7145(13)
_cell_measurement_reflns_used 882
_cell_measurement_temperature 293(2)
_cell_measurement_theta_max 41.686
_cell_measurement_theta_min 4.554
_cell_volume 763.14(17)
_computing_cell_refinement 'Bruker SMART'
_computing_data_collection 'Bruker SMART'
_computing_data_reduction 'Bruker SHELXTL'
_computing_molecular_graphics 'Bruker SHELXTL'
_computing_publication_material 'Bruker SHELXTL'
_computing_structure_refinement 'SHELXL-97 (Sheldrick, 1997)'
_computing_structure_solution 'SHELXS-97 (Sheldrick, 1990)'
_diffrn_ambient_temperature 293(2)
_diffrn_measured_fraction_theta_full 0.906
_diffrn_measured_fraction_theta_max 0.906
_diffrn_measurement_device_type 'CCD area detector'
_diffrn_measurement_method 'phi and omega scans'
_diffrn_radiation_monochromator graphite
_diffrn_radiation_source 'fine-focus sealed tube'
_diffrn_radiation_type MoK\a
_diffrn_radiation_wavelength 0.71073
_diffrn_reflns_av_R_equivalents 0.0547
_diffrn_reflns_av_sigmaI/netI 0.1066
_diffrn_reflns_limit_h_max 10
_diffrn_reflns_limit_h_min -11
_diffrn_reflns_limit_k_max 12
_diffrn_reflns_limit_k_min -7
_diffrn_reflns_limit_l_max 12
_diffrn_reflns_limit_l_min -12
_diffrn_reflns_number 4729
_diffrn_reflns_theta_full 28.26
_diffrn_reflns_theta_max 28.26
_diffrn_reflns_theta_min 2.16
_exptl_absorpt_coefficient_mu 0.485
_exptl_absorpt_correction_T_max 1.00000
_exptl_absorpt_correction_T_min 0.52381
_exptl_absorpt_correction_type sadabs
_exptl_crystal_density_diffrn 1.425
_exptl_crystal_density_method 'not measured'
_exptl_crystal_F_000 344
_refine_diff_density_max 0.244
_refine_diff_density_min -0.225
_refine_diff_density_rms 0.054
_refine_ls_extinction_method none
_refine_ls_goodness_of_fit_ref 0.811
_refine_ls_hydrogen_treatment mixed
_refine_ls_matrix_type full
_refine_ls_number_parameters 249
_refine_ls_number_reflns 3415
_refine_ls_number_restraints 0
_refine_ls_restrained_S_all 0.811
_refine_ls_R_factor_all 0.0917
_refine_ls_R_factor_gt 0.0474
_refine_ls_shift/su_max 0.073
_refine_ls_shift/su_mean 0.017
_refine_ls_structure_factor_coef Fsqd
_refine_ls_weighting_details 'calc w=1/[\s^2^(Fo^2^)+(0.0421P)^2^+0.0000P] where P=(Fo^2^+2Fc^2^)/3'
_refine_ls_weighting_scheme calc
_refine_ls_wR_factor_gt 0.1034
_refine_ls_wR_factor_ref 0.1145
_reflns_number_gt 1713
_reflns_number_total 3415
_reflns_threshold_expression >2sigma(I)
_cod_data_source_file jo801703h_si_002.cif
_cod_data_source_block cd22225
_cod_depositor_comments
;
The following automatic conversions were performed:
'_symmetry_cell_setting' value 'Triclinic' changed to 'triclinic'
according to '/home/saulius/struct/CIF-dictionaries/cif_core.dic'
dictionary named 'cif_core.dic' version 2.4.1 from 2010-06-29.

Automatic conversion script
Id: cif_fix_enum 1527 2010-12-29 10:47:43Z saulius 
;
_cod_database_code 4023857

loop_
_symmetry_equiv_pos_as_xyz
'x, y, z'
'-x, -y, -z'

loop_
_atom_site_label
_atom_site_type_symbol
_atom_site_fract_x
_atom_site_fract_y
_atom_site_fract_z
_atom_site_U_iso_or_equiv
_atom_site_adp_type
_atom_site_occupancy
_atom_site_symmetry_multiplicity
_atom_site_calc_flag
_atom_site_refinement_flags
_atom_site_disorder_assembly
_atom_site_disorder_group
S1 S 0.17851(12) 0.39397(9) 1.06904(9) 0.0642(3) Uani 1 1 d . . .
S2 S 0.10643(12) 0.35590(10) 0.76545(10) 0.0697(3) Uani 1 1 d . . .
S3 S 0.37213(10) 0.69572(10) 0.81846(9) 0.0488(3) Uani 1 1 d . . .
O1 O 0.3882(3) 0.5918(3) 0.6986(2) 0.0640(7) Uani 1 1 d . . .
O2 O 0.5074(2) 0.8205(2) 0.8839(2) 0.0615(6) Uani 1 1 d . . .
N N 0.3185(3) 0.6017(3) 0.9469(2) 0.0425(6) Uani 1 1 d . . .
C1 C 0.2058(4) 0.4587(3) 0.9158(3) 0.0461(8) Uani 1 1 d . . .
C2 C 0.3421(4) 0.6747(3) 1.1009(3) 0.0478(8) Uani 1 1 d . . .
C3 C 0.4844(5) 0.8118(4) 1.1655(4) 0.0627(11) Uani 1 1 d . . .
C4 C 0.4834(7) 0.8544(5) 1.3238(4) 0.0726(13) Uani 1 1 d . . .
C5 C 0.4692(6) 0.7286(5) 1.3974(4) 0.0780(13) Uani 1 1 d . . .
C6 C 0.3294(5) 0.5919(5) 1.3301(4) 0.0631(11) Uani 1 1 d . . .
C7 C 0.3357(5) 0.5518(4) 1.1738(4) 0.0567(9) Uani 1 1 d . . .
C8 C 0.2140(3) 0.7607(3) 0.7791(3) 0.0404(7) Uani 1 1 d . . .
C9 C 0.2015(4) 0.8889(3) 0.8672(3) 0.0457(8) Uani 1 1 d . . .
C10 C 0.0819(4) 0.9438(4) 0.8303(4) 0.0524(9) Uani 1 1 d . . .
C11 C -0.0263(4) 0.8762(4) 0.7108(4) 0.0530(9) Uani 1 1 d . . .
C12 C -0.0126(4) 0.7474(4) 0.6247(4) 0.0590(10) Uani 1 1 d . . .
C13 C 0.1078(4) 0.6900(4) 0.6585(3) 0.0538(9) Uani 1 1 d . . .
C14 C -0.1575(6) 0.9380(7) 0.6738(8) 0.0902(16) Uani 1 1 d . . .
H1 H 0.234(4) 0.693(3) 1.121(3) 0.073(11) Uiso 1 1 d . . .
H2 H 0.471(4) 0.892(4) 1.122(3) 0.071(11) Uiso 1 1 d . . .
H3 H 0.574(4) 0.779(4) 1.139(3) 0.070(12) Uiso 1 1 d . . .
H4 H 0.420(6) 0.917(6) 1.343(5) 0.17(3) Uiso 1 1 d . . .
H5 H 0.567(4) 0.926(4) 1.362(3) 0.053(10) Uiso 1 1 d . . .
H6 H 0.454(4) 0.756(3) 1.492(3) 0.059(10) Uiso 1 1 d . . .
H7 H 0.586(8) 0.722(7) 1.395(6) 0.21(3) Uiso 1 1 d . . .
H8 H 0.241(4) 0.616(3) 1.351(3) 0.059(11) Uiso 1 1 d . . .
H9 H 0.331(4) 0.517(4) 1.367(4) 0.084(14) Uiso 1 1 d . . .
H10 H 0.436(4) 0.531(4) 1.159(4) 0.094(14) Uiso 1 1 d . . .
H11 H 0.276(3) 0.940(3) 0.952(3) 0.047(8) Uiso 1 1 d . . .
H12 H 0.079(3) 1.027(3) 0.890(3) 0.047(9) Uiso 1 1 d . . .
H13 H -0.091(4) 0.691(3) 0.539(3) 0.057(9) Uiso 1 1 d . . .
H14 H 0.107(4) 0.594(4) 0.595(4) 0.086(12) Uiso 1 1 d . . .
H15 H -0.258(6) 0.886(5) 0.713(4) 0.114(17) Uiso 1 1 d . . .
H16 H -0.127(6) 1.037(6) 0.696(5) 0.14(2) Uiso 1 1 d . . .
H17 H -0.189(7) 0.907(6) 0.578(6) 0.16(3) Uiso 1 1 d . . .

loop_
_atom_site_aniso_label
_atom_site_aniso_U_11
_atom_site_aniso_U_22
_atom_site_aniso_U_33
_atom_site_aniso_U_23
_atom_site_aniso_U_13
_atom_site_aniso_U_12
S1 0.0818(7) 0.0478(5) 0.0526(6) 0.0187(4) 0.0075(5) 0.0006(5)
S2 0.0862(8) 0.0585(6) 0.0525(6) 0.0032(5) -0.0049(5) 0.0145(5)
S3 0.0507(5) 0.0586(6) 0.0471(5) 0.0253(4) 0.0147(4) 0.0217(4)
O1 0.0846(18) 0.0772(16) 0.0520(14) 0.0254(13) 0.0299(13) 0.0470(14)
O2 0.0403(13) 0.0708(16) 0.0747(17) 0.0405(13) 0.0065(12) 0.0037(12)
N 0.0451(16) 0.0456(15) 0.0376(15) 0.0146(12) 0.0043(11) 0.0125(12)
C1 0.048(2) 0.0434(19) 0.051(2) 0.0159(15) 0.0088(15) 0.0164(16)
C2 0.051(2) 0.047(2) 0.043(2) 0.0133(15) 0.0049(16) 0.0111(17)
C3 0.072(3) 0.052(2) 0.057(2) 0.0204(19) -0.002(2) 0.006(2)
C4 0.094(3) 0.054(3) 0.052(3) -0.001(2) -0.011(2) 0.009(3)
C5 0.094(4) 0.081(3) 0.040(2) 0.013(2) -0.004(2) 0.003(3)
C6 0.076(3) 0.069(3) 0.046(2) 0.021(2) 0.015(2) 0.019(2)
C7 0.067(3) 0.055(2) 0.046(2) 0.0193(17) 0.0035(18) 0.0101(19)
C8 0.0448(19) 0.0434(18) 0.0348(17) 0.0160(14) 0.0075(14) 0.0116(14)
C9 0.049(2) 0.0422(19) 0.0398(19) 0.0087(15) 0.0015(16) 0.0062(16)
C10 0.055(2) 0.039(2) 0.063(2) 0.0093(18) 0.0095(19) 0.0145(17)
C11 0.046(2) 0.049(2) 0.064(2) 0.0208(18) 0.0009(17) 0.0110(17)
C12 0.065(2) 0.056(2) 0.046(2) 0.0094(18) -0.0121(19) 0.0095(19)
C13 0.071(3) 0.050(2) 0.040(2) 0.0099(17) 0.0036(18) 0.0212(19)
C14 0.060(3) 0.083(4) 0.135(5) 0.037(4) -0.010(3) 0.030(3)

loop_
_atom_type_symbol
_atom_type_description
_atom_type_scat_dispersion_real
_atom_type_scat_dispersion_imag
_atom_type_scat_source
C C 0.0033 0.0016 'International Tables Vol C Tables 4.2.6.8 and 6.1.1.4'
H H 0.0000 0.0000 'International Tables Vol C Tables 4.2.6.8 and 6.1.1.4'
N N 0.0061 0.0033 'International Tables Vol C Tables 4.2.6.8 and 6.1.1.4'
O O 0.0106 0.0060 'International Tables Vol C Tables 4.2.6.8 and 6.1.1.4'
S S 0.1246 0.1234 'International Tables Vol C Tables 4.2.6.8 and 6.1.1.4'

loop_
_geom_angle_atom_site_label_1
_geom_angle_atom_site_label_2
_geom_angle_atom_site_label_3
_geom_angle
_geom_angle_site_symmetry_1
_geom_angle_site_symmetry_3
_geom_angle_publ_flag
C1 S1 C7 93.12(15) . . ?
O1 S3 O2 119.31(15) . . ?
O1 S3 N 107.31(13) . . ?
O2 S3 N 104.90(13) . . ?
O1 S3 C8 109.72(14) . . ?
O2 S3 C8 108.51(14) . . ?
N S3 C8 106.26(13) . . ?
C1 N C2 112.1(2) . . ?
C1 N S3 121.3(2) . . ?
C2 N S3 123.87(19) . . ?
N C1 S2 129.9(2) . . ?
N C1 S1 109.9(2) . . ?
S2 C1 S1 120.25(18) . . ?
C7 C2 N 104.6(3) . . ?
C7 C2 C3 111.1(3) . . ?
N C2 C3 121.5(3) . . ?
C7 C2 H1 100.6(17) . . ?
N C2 H1 105.0(18) . . ?
C3 C2 H1 111.8(17) . . ?
C4 C3 C2 109.8(3) . . ?
C4 C3 H2 110.4(19) . . ?
C2 C3 H2 105.9(19) . . ?
C4 C3 H3 113(2) . . ?
C2 C3 H3 103(2) . . ?
H2 C3 H3 114(3) . . ?
C5 C4 C3 114.7(4) . . ?
C5 C4 H4 121(3) . . ?
C3 C4 H4 109(3) . . ?
C5 C4 H5 109(2) . . ?
C3 C4 H5 110(2) . . ?
H4 C4 H5 91(4) . . ?
C6 C5 C4 112.3(4) . . ?
C6 C5 H6 107(2) . . ?
C4 C5 H6 111.3(19) . . ?
C6 C5 H7 119(3) . . ?
C4 C5 H7 100(3) . . ?
H6 C5 H7 108(4) . . ?
C7 C6 C5 109.5(3) . . ?
C7 C6 H8 112(2) . . ?
C5 C6 H8 106(2) . . ?
C7 C6 H9 110(2) . . ?
C5 C6 H9 110(2) . . ?
H8 C6 H9 109(3) . . ?
C2 C7 C6 114.7(3) . . ?
C2 C7 S1 104.4(2) . . ?
C6 C7 S1 117.9(3) . . ?
C2 C7 H10 104(2) . . ?
C6 C7 H10 108(2) . . ?
S1 C7 H10 106(2) . . ?
C13 C8 C9 120.5(3) . . ?
C13 C8 S3 120.2(3) . . ?
C9 C8 S3 119.2(2) . . ?
C10 C9 C8 118.6(3) . . ?
C10 C9 H11 120.1(16) . . ?
C8 C9 H11 121.3(16) . . ?
C11 C10 C9 122.6(3) . . ?
C11 C10 H12 122.3(19) . . ?
C9 C10 H12 115.2(19) . . ?
C10 C11 C12 117.9(3) . . ?
C10 C11 C14 121.4(4) . . ?
C12 C11 C14 120.6(4) . . ?
C13 C12 C11 120.8(3) . . ?
C13 C12 H13 117.8(16) . . ?
C11 C12 H13 121.4(16) . . ?
C8 C13 C12 119.6(3) . . ?
C8 C13 H14 123(2) . . ?
C12 C13 H14 117(2) . . ?
C11 C14 H15 109(2) . . ?
C11 C14 H16 113(3) . . ?
H15 C14 H16 115(4) . . ?
C11 C14 H17 109(4) . . ?
H15 C14 H17 102(4) . . ?
H16 C14 H17 108(5) . . ?

loop_
_geom_bond_atom_site_label_1
_geom_bond_atom_site_label_2
_geom_bond_distance
_geom_bond_site_symmetry_2
_geom_bond_publ_flag
S1 C1 1.730(3) . ?
S1 C7 1.794(4) . ?
S2 C1 1.622(3) . ?
S3 O1 1.414(2) . ?
S3 O2 1.420(2) . ?
S3 N 1.695(2) . ?
S3 C8 1.743(3) . ?
N C1 1.397(4) . ?
N C2 1.490(4) . ?
C2 C7 1.489(4) . ?
C2 C3 1.514(5) . ?
C2 H1 1.04(3) . ?
C3 C4 1.509(5) . ?
C3 H2 0.98(3) . ?
C3 H3 0.96(3) . ?
C4 C5 1.508(6) . ?
C4 H4 0.93(5) . ?
C4 H5 0.84(3) . ?
C5 C6 1.506(6) . ?
C5 H6 0.93(3) . ?
C5 H7 1.05(6) . ?
C6 C7 1.496(5) . ?
C6 H8 0.90(3) . ?
C6 H9 0.88(4) . ?
C7 H10 0.97(3) . ?
C8 C13 1.372(4) . ?
C8 C9 1.387(4) . ?
C9 C10 1.374(4) . ?
C9 H11 0.97(3) . ?
C10 C11 1.371(4) . ?
C10 H12 0.90(3) . ?
C11 C12 1.388(4) . ?
C11 C14 1.506(5) . ?
C12 C13 1.387(5) . ?
C12 H13 1.00(3) . ?
C13 H14 0.99(3) . ?
C14 H15 1.01(4) . ?
C14 H16 0.88(5) . ?
C14 H17 0.91(5) . ?

loop_
_geom_torsion_atom_site_label_1
_geom_torsion_atom_site_label_2
_geom_torsion_atom_site_label_3
_geom_torsion_atom_site_label_4
_geom_torsion
_geom_torsion_site_symmetry_1
_geom_torsion_site_symmetry_2
_geom_torsion_site_symmetry_3
_geom_torsion_site_symmetry_4
_geom_torsion_publ_flag
O1 S3 N C1 -41.5(3) . . . . ?
O2 S3 N C1 -169.3(2) . . . . ?
C8 S3 N C1 75.8(2) . . . . ?
O1 S3 N C2 158.6(2) . . . . ?
O2 S3 N C2 30.8(3) . . . . ?
C8 S3 N C2 -84.0(3) . . . . ?
C2 N C1 S2 161.8(2) . . . . ?
S3 N C1 S2 -0.2(4) . . . . ?
C2 N C1 S1 -18.2(3) . . . . ?
S3 N C1 S1 179.80(14) . . . . ?
C7 S1 C1 N -5.8(2) . . . . ?
C7 S1 C1 S2 174.2(2) . . . . ?
C1 N C2 C7 38.5(3) . . . . ?
S3 N C2 C7 -160.0(2) . . . . ?
C1 N C2 C3 165.0(3) . . . . ?
S3 N C2 C3 -33.5(4) . . . . ?
C7 C2 C3 C4 -52.5(5) . . . . ?
N C2 C3 C4 -176.0(3) . . . . ?
C2 C3 C4 C5 51.7(6) . . . . ?
C3 C4 C5 C6 -52.0(6) . . . . ?
C4 C5 C6 C7 51.0(6) . . . . ?
N C2 C7 C6 -170.3(3) . . . . ?
C3 C2 C7 C6 56.9(5) . . . . ?
N C2 C7 S1 -39.8(3) . . . . ?
C3 C2 C7 S1 -172.5(3) . . . . ?
C5 C6 C7 C2 -55.2(5) . . . . ?
C5 C6 C7 S1 -178.8(3) . . . . ?
C1 S1 C7 C2 27.3(3) . . . . ?
C1 S1 C7 C6 155.9(3) . . . . ?
O1 S3 C8 C13 12.7(3) . . . . ?
O2 S3 C8 C13 144.6(3) . . . . ?
N S3 C8 C13 -103.0(3) . . . . ?
O1 S3 C8 C9 -164.1(2) . . . . ?
O2 S3 C8 C9 -32.2(3) . . . . ?
N S3 C8 C9 80.2(3) . . . . ?
C13 C8 C9 C10 -0.6(5) . . . . ?
S3 C8 C9 C10 176.2(2) . . . . ?
C8 C9 C10 C11 0.7(5) . . . . ?
C9 C10 C11 C12 -0.2(5) . . . . ?
C9 C10 C11 C14 179.3(4) . . . . ?
C10 C11 C12 C13 -0.4(5) . . . . ?
C14 C11 C12 C13 -179.9(4) . . . . ?
C9 C8 C13 C12 0.1(5) . . . . ?
S3 C8 C13 C12 -176.7(3) . . . . ?
C11 C12 C13 C8 0.4(5) . . . . ?
